data_2239643
loop_
_publ_author_name
'Minyaev, Mikhail E.'
'Ellis, John E.'

_publ_section_title
;
 Bis{bis[1-methoxy-2-(2-methoxyethoxy)ethane-\k^3^<i>O</i>,<i>O</i>',<i>O</i>'']sodium}
 1,1,2,2-tetraphenylethane-1,2-diide
;
_journal_issue 7
_journal_name_full 'Acta Crystallographica Section E'
_journal_page_first m249
_journal_page_last m250
_journal_paper_doi 10.1107/S1600536814012823
_journal_volume 70
_journal_year 2014
_chemical_formula_iupac '[Na (C6 H14 O3)2]2 (C26 H20)'
_chemical_formula_moiety '2(C12 H28 Na O6 +), C26 H20 2-'
_chemical_formula_sum 'C50 H76 Na2 O12'
_chemical_formula_weight 915.08
_chemical_name_common 'Bis[bis(diglyme)sodium] 1,1,2,2-tetraphenylethane-1,2-diide'
_chemical_name_systematic
;Bis{bis[1-methoxy-2-(2-methoxyethoxy)ethane-\k^3^<i>O</i>,<i>O</i>',<i>O</i>'']sodium}
1,1,2,2-tetraphenylethane-1,2-diide
;
_space_group_crystal_system monoclinic
_space_group_IT_number 15
_space_group_name_Hall '-C 2yc'
_space_group_name_H-M_alt 'C 1 2/c 1'
_symmetry_space_group_name_Hall '-C 2yc'
_symmetry_space_group_name_H-M 'C 1 2/c 1'
_atom_sites_solution_hydrogens geom
_atom_sites_solution_primary direct
_atom_sites_solution_secondary difmap
_audit_creation_method SHELXL-2012
_cell_angle_alpha 90
_cell_angle_beta 92.92(3)
_cell_angle_gamma 90
_cell_formula_units_Z 4
_cell_length_a 10.048(2)
_cell_length_b 24.165(5)
_cell_length_c 20.978(4)
_cell_measurement_reflns_used 4057
_cell_measurement_temperature 123(2)
_cell_measurement_theta_max 28.1995
_cell_measurement_theta_min 2.1995
_cell_volume 5087.1(18)
_computing_cell_refinement 'CELL_NOW (Sheldrick, 2003) and SAINT (Bruker, 2003)'
_computing_data_collection 'SMART (Bruker, 2003)'
_computing_data_reduction 'SAINT (Bruker, 2003)'
_computing_molecular_graphics 'SHELXTL (Bruker, 2003)'
_computing_publication_material 'SHELXTL2012 (Sheldrick, 2008) and publCIF (Westrip, 2010)'
_computing_structure_refinement 'SHELXL2012 (Sheldrick, 2008)'
_computing_structure_solution 'SHELXS2012 (Sheldrick, 2008)'
_diffrn_ambient_temperature 123(2)
_diffrn_measured_fraction_theta_full 0.986
_diffrn_measured_fraction_theta_max 0.929
_diffrn_measurement_device_type 'Siemens SMART Platform CCD'
_diffrn_measurement_method 'area detector, omega scans per phi'
_diffrn_radiation_monochromator graphite
_diffrn_radiation_source 'normal-focus sealed tube'
_diffrn_radiation_type MoK\a
_diffrn_radiation_wavelength 0.71073
_diffrn_reflns_av_R_equivalents 0.0
_diffrn_reflns_limit_h_max 13
_diffrn_reflns_limit_h_min -13
_diffrn_reflns_limit_k_max 32
_diffrn_reflns_limit_k_min 0
_diffrn_reflns_limit_l_max 27
_diffrn_reflns_limit_l_min 0
_diffrn_reflns_number 6286
_diffrn_reflns_theta_full 25.242
_diffrn_reflns_theta_max 28.336
_diffrn_reflns_theta_min 1.685
_exptl_absorpt_coefficient_mu 0.098
_exptl_absorpt_correction_T_max 0.745687
_exptl_absorpt_correction_T_min 0.656999
_exptl_absorpt_correction_type multi-scan
_exptl_absorpt_process_details '(<i>TWINABS</i>; Bruker, 2003)'
_exptl_crystal_colour red
_exptl_crystal_density_diffrn 1.195
_exptl_crystal_density_method 'not measured'
_exptl_crystal_description block
_exptl_crystal_F_000 1976
_exptl_crystal_size_max 0.50
_exptl_crystal_size_mid 0.30
_exptl_crystal_size_min 0.20
_refine_diff_density_max 0.416
_refine_diff_density_min -0.233
_refine_ls_extinction_method none
_refine_ls_goodness_of_fit_ref 1.056
_refine_ls_hydrogen_treatment constr
_refine_ls_matrix_type full
_refine_ls_number_parameters 294
_refine_ls_number_reflns 6286
_refine_ls_number_restraints 0
_refine_ls_restrained_S_all 1.056
_refine_ls_R_factor_all 0.0619
_refine_ls_R_factor_gt 0.0478
_refine_ls_shift/su_max 0.000
_refine_ls_shift/su_mean 0.000
_refine_ls_structure_factor_coef Fsqd
_refine_ls_weighting_details
;
 w=1/[\s^2^(Fo^2^)+(0.0435P)^2^+4.6083P]
 where P=(Fo^2^+2Fc^2^)/3
;
_refine_ls_weighting_scheme calc
_refine_ls_wR_factor_gt 0.1078
_refine_ls_wR_factor_ref 0.1151
_reflns_number_gt 5347
_reflns_number_total 6286
_reflns_threshold_expression I>2\s(I)
_cod_data_source_file pj2012sup1.cif
_cod_data_source_block I
_cod_original_cell_volume 5087.0(18)
_cod_database_code 2239643
_cod_database_fobs_code 2239643
_shelx_space_group_comment
;
The symmetry employed for this shelxl refinement is uniquely defined
by the following loop, which should always be used as a source of
symmetry information in preference to the above space-group names.
They are only intended as comments.
;
_shelx_estimated_absorpt_t_min 0.953
_shelx_estimated_absorpt_t_max 0.981
_shelxl_version_number .000002012

loop_
_space_group_symop_operation_xyz
'x, y, z'
'-x, y, -z+1/2'
'x+1/2, y+1/2, z'
'-x+1/2, y+1/2, -z+1/2'
'-x, -y, -z'
'x, -y, z-1/2'
'-x+1/2, -y+1/2, -z'
'x+1/2, -y+1/2, z-1/2'

loop_
_atom_site_type_symbol
_atom_site_label
_atom_site_fract_x
_atom_site_fract_y
_atom_site_fract_z
_atom_site_U_iso_or_equiv
_atom_site_adp_type
_atom_site_calc_flag
_atom_site_occupancy
C C1 0.42755(17) 0.13927(7) 0.25769(8) 0.0214(3) Uani d 1
C C2 0.38922(17) 0.17452(7) 0.30886(8) 0.0219(3) Uani d 1
C C3 0.47563(19) 0.21800(7) 0.33076(8) 0.0251(4) Uani d 1
H H3 0.5576 0.2228 0.3108 0.030 Uiso calc 1
C C4 0.4459(2) 0.25360(8) 0.37973(9) 0.0326(4) Uani d 1
H H4 0.5062 0.2825 0.3915 0.039 Uiso calc 1
C C5 0.3292(2) 0.24769(9) 0.41196(9) 0.0379(5) Uani d 1
H H5 0.3084 0.2723 0.4453 0.045 Uiso calc 1
C C6 0.2442(2) 0.20449(9) 0.39376(9) 0.0346(4) Uani d 1
H H6 0.1654 0.1990 0.4162 0.042 Uiso calc 1
C C7 0.27099(19) 0.16925(8) 0.34386(8) 0.0273(4) Uani d 1
H H7 0.2091 0.1407 0.3325 0.033 Uiso calc 1
C C8 0.33820(18) 0.10525(7) 0.21972(8) 0.0221(3) Uani d 1
C C9 0.3903(2) 0.06401(7) 0.17867(9) 0.0276(4) Uani d 1
H H9 0.4842 0.0598 0.1779 0.033 Uiso calc 1
C C10 0.3100(2) 0.03023(8) 0.14016(9) 0.0343(4) Uani d 1
H H10 0.3500 0.0033 0.1142 0.041 Uiso calc 1
C C11 0.1720(2) 0.03466(9) 0.13839(10) 0.0383(5) Uani d 1
H H11 0.1170 0.0109 0.1124 0.046 Uiso calc 1
C C12 0.1172(2) 0.07532(9) 0.17626(10) 0.0344(5) Uani d 1
H H12 0.0232 0.0797 0.1751 0.041 Uiso calc 1
C C13 0.19548(19) 0.10935(8) 0.21528(9) 0.0271(4) Uani d 1
H H13 0.1535 0.1365 0.2401 0.032 Uiso calc 1
Na Na1 0.19803(8) 0.37669(3) 0.10184(3) 0.03106(18) Uani d 1
C C14 0.0899(3) 0.25199(9) 0.14723(13) 0.0545(7) Uani d 1
H H14A 0.1255 0.2159 0.1610 0.082 Uiso calc 1
H H14B 0.0679 0.2512 0.1012 0.082 Uiso calc 1
H H14C 0.0093 0.2601 0.1700 0.082 Uiso calc 1
O O1 0.18706(16) 0.29378(6) 0.16114(6) 0.0393(4) Uani d 1
C C15 0.2176(2) 0.29889(11) 0.22790(10) 0.0453(6) Uani d 1
H H15A 0.2590 0.2644 0.2448 0.054 Uiso calc 1
H H15B 0.1352 0.3058 0.2506 0.054 Uiso calc 1
C C16 0.3109(2) 0.34577(12) 0.23745(10) 0.0499(6) Uani d 1
H H16A 0.3346 0.3508 0.2835 0.060 Uiso calc 1
H H16B 0.3936 0.3387 0.2151 0.060 Uiso calc 1
O O2 0.24528(15) 0.39425(7) 0.21202(7) 0.0409(4) Uani d 1
C C17 0.3210(3) 0.44350(13) 0.21969(12) 0.0576(7) Uani d 1
H H17A 0.4123 0.4375 0.2055 0.069 Uiso calc 1
H H17B 0.3271 0.4546 0.2652 0.069 Uiso calc 1
C C18 0.2538(3) 0.48737(10) 0.18068(13) 0.0573(7) Uani d 1
H H18A 0.1606 0.4918 0.1930 0.069 Uiso calc 1
H H18B 0.3006 0.5231 0.1876 0.069 Uiso calc 1
O O3 0.25612(17) 0.47153(6) 0.11525(8) 0.0458(4) Uani d 1
C C19 0.2039(4) 0.51249(11) 0.07319(17) 0.0764(9) Uani d 1
H H19A 0.2505 0.5475 0.0817 0.115 Uiso calc 1
H H19B 0.1086 0.5173 0.0796 0.115 Uiso calc 1
H H19C 0.2161 0.5011 0.0290 0.115 Uiso calc 1
C C20 0.4897(3) 0.40361(14) 0.03195(17) 0.0767(10) Uani d 1
H H20A 0.5734 0.3834 0.0282 0.115 Uiso calc 1
H H20B 0.4985 0.4292 0.0681 0.115 Uiso calc 1
H H20C 0.4692 0.4245 -0.0074 0.115 Uiso calc 1
O O4 0.38983(16) 0.36721(7) 0.04155(8) 0.0476(4) Uani d 1
C C21 0.3632(3) 0.32886(12) -0.00971(13) 0.0573(7) Uani d 1
H H21A 0.3594 0.2908 0.0076 0.069 Uiso calc 1
H H21B 0.4365 0.3303 -0.0395 0.069 Uiso calc 1
C C22 0.2354(2) 0.34211(10) -0.04470(10) 0.0403(5) Uani d 1
H H22A 0.2401 0.3792 -0.0646 0.048 Uiso calc 1
H H22B 0.2160 0.3145 -0.0788 0.048 Uiso calc 1
O O5 0.13343(14) 0.34110(6) 0.00064(6) 0.0321(3) Uani d 1
C C23 0.01609(19) 0.36844(9) -0.02316(9) 0.0316(4) Uani d 1
H H23A -0.0179 0.3510 -0.0635 0.038 Uiso calc 1
H H23B 0.0353 0.4079 -0.0317 0.038 Uiso calc 1
C C24 -0.0849(2) 0.36364(10) 0.02655(10) 0.0368(5) Uani d 1
H H24A -0.1696 0.3812 0.0111 0.044 Uiso calc 1
H H24B -0.1026 0.3242 0.0355 0.044 Uiso calc 1
O O6 -0.03470(15) 0.39049(6) 0.08320(7) 0.0360(3) Uani d 1
C C25 -0.1223(3) 0.38392(10) 0.13393(11) 0.0484(6) Uani d 1
H H25A -0.2067 0.4028 0.1230 0.073 Uiso calc 1
H H25B -0.0813 0.4000 0.1731 0.073 Uiso calc 1
H H25C -0.1390 0.3444 0.1407 0.073 Uiso calc 1

loop_
_atom_site_aniso_label
_atom_site_aniso_U_11
_atom_site_aniso_U_22
_atom_site_aniso_U_33
_atom_site_aniso_U_12
_atom_site_aniso_U_13
_atom_site_aniso_U_23
C1 0.0197(8) 0.0234(8) 0.0211(8) 0.0002(7) 0.0015(6) 0.0031(6)
C2 0.0211(8) 0.0239(8) 0.0205(8) 0.0045(7) 0.0005(6) 0.0062(6)
C3 0.0286(9) 0.0264(9) 0.0203(8) 0.0018(7) 0.0025(7) 0.0014(7)
C4 0.0408(11) 0.0292(10) 0.0277(9) 0.0020(8) -0.0006(8) -0.0026(8)
C5 0.0461(13) 0.0394(11) 0.0286(10) 0.0145(10) 0.0071(9) -0.0055(8)
C6 0.0293(10) 0.0475(12) 0.0279(9) 0.0123(9) 0.0088(8) 0.0050(8)
C7 0.0239(9) 0.0338(9) 0.0242(8) 0.0032(7) 0.0025(7) 0.0055(7)
C8 0.0246(9) 0.0210(8) 0.0207(8) -0.0023(7) -0.0001(7) 0.0072(6)
C9 0.0327(10) 0.0241(9) 0.0257(9) -0.0016(7) -0.0008(7) 0.0023(7)
C10 0.0478(12) 0.0259(9) 0.0287(9) -0.0052(9) -0.0019(9) -0.0007(7)
C11 0.0459(13) 0.0334(10) 0.0344(10) -0.0174(9) -0.0115(9) 0.0032(8)
C12 0.0259(10) 0.0419(11) 0.0346(10) -0.0100(9) -0.0060(8) 0.0123(9)
C13 0.0257(9) 0.0286(9) 0.0266(9) -0.0013(7) -0.0006(7) 0.0073(7)
Na1 0.0402(4) 0.0287(4) 0.0236(3) 0.0006(3) -0.0053(3) -0.0037(3)
C14 0.086(2) 0.0275(11) 0.0514(14) -0.0008(12) 0.0215(14) -0.0041(10)
O1 0.0509(9) 0.0384(8) 0.0292(7) 0.0107(7) 0.0063(7) 0.0061(6)
C15 0.0422(13) 0.0667(15) 0.0274(10) 0.0218(12) 0.0066(9) 0.0130(10)
C16 0.0314(12) 0.0934(19) 0.0245(10) 0.0162(12) -0.0013(8) 0.0027(11)
O2 0.0330(8) 0.0578(9) 0.0316(7) 0.0016(7) -0.0030(6) -0.0143(7)
C17 0.0473(14) 0.0851(19) 0.0401(12) -0.0176(14) -0.0006(11) -0.0301(13)
C18 0.0553(15) 0.0454(13) 0.0728(17) -0.0110(12) 0.0181(14) -0.0372(13)
O3 0.0510(10) 0.0311(7) 0.0546(9) 0.0033(7) -0.0039(8) -0.0116(7)
C19 0.093(2) 0.0369(14) 0.099(2) 0.0093(15) 0.008(2) 0.0144(15)
C20 0.075(2) 0.0665(19) 0.092(2) -0.0355(16) 0.0292(18) -0.0306(17)
O4 0.0354(8) 0.0539(10) 0.0535(10) -0.0069(7) 0.0021(7) -0.0270(8)
C21 0.0390(13) 0.0708(18) 0.0615(16) 0.0057(12) -0.0025(12) -0.0355(14)
C22 0.0356(12) 0.0547(13) 0.0308(10) 0.0024(10) 0.0043(8) -0.0084(9)
O5 0.0291(7) 0.0430(8) 0.0240(6) 0.0017(6) 0.0002(5) -0.0018(6)
C23 0.0302(10) 0.0405(11) 0.0237(9) -0.0031(8) -0.0026(7) 0.0000(8)
C24 0.0314(11) 0.0467(12) 0.0325(10) -0.0039(9) 0.0025(8) -0.0009(9)
O6 0.0396(8) 0.0414(8) 0.0277(7) 0.0008(6) 0.0075(6) -0.0005(6)
C25 0.0632(16) 0.0432(12) 0.0411(12) 0.0041(11) 0.0258(12) 0.0012(10)

loop_
_atom_type_symbol
_atom_type_description
_atom_type_scat_dispersion_real
_atom_type_scat_dispersion_imag
_atom_type_scat_source
C C 0.0033 0.0016 'International Tables Vol C Tables 4.2.6.8 and 6.1.1.4'
H H 0.0000 0.0000 'International Tables Vol C Tables 4.2.6.8 and 6.1.1.4'
O O 0.0106 0.0060 'International Tables Vol C Tables 4.2.6.8 and 6.1.1.4'
Na Na 0.0362 0.0249 'International Tables Vol C Tables 4.2.6.8 and 6.1.1.4'

loop_
_geom_angle_atom_site_label_1
_geom_angle_atom_site_label_2
_geom_angle_atom_site_label_3
_geom_angle_site_symmetry_3
_geom_angle
C8 C1 C2 . 124.90(16)
C8 C1 C1 2_655 117.83(15)
C2 C1 C1 2_655 117.26(15)
C3 C2 C7 . 114.07(16)
C3 C2 C1 . 119.72(15)
C7 C2 C1 . 126.15(16)
C4 C3 C2 . 123.15(17)
C4 C3 H3 . 118.4
C2 C3 H3 . 118.4
C3 C4 C5 . 121.09(19)
C3 C4 H4 . 119.5
C5 C4 H4 . 119.5
C4 C5 C6 . 117.74(18)
C4 C5 H5 . 121.1
C6 C5 H5 . 121.1
C7 C6 C5 . 121.88(19)
C7 C6 H6 . 119.1
C5 C6 H6 . 119.1
C6 C7 C2 . 122.00(18)
C6 C7 H7 . 119.0
C2 C7 H7 . 119.0
C1 C8 C9 . 119.78(16)
C1 C8 C13 . 126.40(17)
C9 C8 C13 . 113.75(16)
C10 C9 C8 . 122.88(19)
C10 C9 H9 . 118.6
C8 C9 H9 . 118.6
C9 C10 C11 . 121.5(2)
C9 C10 H10 . 119.2
C11 C10 H10 . 119.2
C10 C11 C12 . 117.48(18)
C10 C11 H11 . 121.3
C12 C11 H11 . 121.3
C13 C12 C11 . 121.95(19)
C13 C12 H12 . 119.0
C11 C12 H12 . 119.0
C12 C13 C8 . 122.37(19)
C12 C13 H13 . 118.8
C8 C13 H13 . 118.8
O5 Na1 O1 . 98.46(6)
O5 Na1 O4 . 71.18(6)
O1 Na1 O4 . 105.07(7)
O5 Na1 O2 . 167.64(6)
O1 Na1 O2 . 69.60(6)
O4 Na1 O2 . 114.15(7)
O5 Na1 O6 . 71.24(6)
O1 Na1 O6 . 97.69(6)
O4 Na1 O6 . 138.30(6)
O2 Na1 O6 . 106.35(6)
O5 Na1 O3 . 120.94(6)
O1 Na1 O3 . 140.56(6)
O4 Na1 O3 . 87.41(6)
O2 Na1 O3 . 71.15(6)
O6 Na1 O3 . 96.77(6)
O5 Na1 C16 . 144.27(7)
O1 Na1 C16 . 48.50(7)
O4 Na1 C16 . 101.37(7)
O2 Na1 C16 . 26.35(6)
O6 Na1 C16 . 119.74(6)
O3 Na1 C16 . 92.73(7)
O5 Na1 C23 . 25.36(5)
O1 Na1 C23 . 110.27(6)
O4 Na1 C23 . 90.17(6)
O2 Na1 C23 . 155.18(6)
O6 Na1 C23 . 48.84(5)
O3 Na1 C23 . 106.88(6)
C16 Na1 C23 . 157.75(7)
O1 C14 H14A . 109.5
O1 C14 H14B . 109.5
H14A C14 H14B . 109.5
O1 C14 H14C . 109.5
H14A C14 H14C . 109.5
H14B C14 H14C . 109.5
C15 O1 C14 . 111.96(18)
C15 O1 Na1 . 115.51(14)
C14 O1 Na1 . 122.87(14)
O1 C15 C16 . 107.65(18)
O1 C15 H15A . 110.2
C16 C15 H15A . 110.2
O1 C15 H15B . 110.2
C16 C15 H15B . 110.2
H15A C15 H15B . 108.5
O2 C16 C15 . 107.43(17)
O2 C16 Na1 . 47.30(8)
C15 C16 Na1 . 81.98(12)
O2 C16 H16A . 110.2
C15 C16 H16A . 110.2
Na1 C16 H16A . 157.5
O2 C16 H16B . 110.2
C15 C16 H16B . 110.2
Na1 C16 H16B . 83.3
H16A C16 H16B . 108.5
C17 O2 C16 . 114.22(19)
C17 O2 Na1 . 109.88(13)
C16 O2 Na1 . 106.35(12)
O2 C17 C18 . 108.2(2)
O2 C17 H17A . 110.1
C18 C17 H17A . 110.1
O2 C17 H17B . 110.1
C18 C17 H17B . 110.1
H17A C17 H17B . 108.4
O3 C18 C17 . 108.06(19)
O3 C18 H18A . 110.1
C17 C18 H18A . 110.1
O3 C18 H18B . 110.1
C17 C18 H18B . 110.1
H18A C18 H18B . 108.4
C19 O3 C18 . 112.9(2)
C19 O3 Na1 . 121.42(17)
C18 O3 Na1 . 110.89(14)
O3 C19 H19A . 109.5
O3 C19 H19B . 109.5
H19A C19 H19B . 109.5
O3 C19 H19C . 109.5
H19A C19 H19C . 109.5
H19B C19 H19C . 109.5
O4 C20 H20A . 109.5
O4 C20 H20B . 109.5
H20A C20 H20B . 109.5
O4 C20 H20C . 109.5
H20A C20 H20C . 109.5
H20B C20 H20C . 109.5
C20 O4 C21 . 114.7(2)
C20 O4 Na1 . 130.10(17)
C21 O4 Na1 . 109.70(14)
O4 C21 C22 . 110.8(2)
O4 C21 H21A . 109.5
C22 C21 H21A . 109.5
O4 C21 H21B . 109.5
C22 C21 H21B . 109.5
H21A C21 H21B . 108.1
O5 C22 C21 . 107.37(18)
O5 C22 H22A . 110.2
C21 C22 H22A . 110.2
O5 C22 H22B . 110.2
C21 C22 H22B . 110.2
H22A C22 H22B . 108.5
C23 O5 C22 . 111.57(15)
C23 O5 Na1 . 109.48(11)
C22 O5 Na1 . 114.77(12)
O5 C23 C24 . 107.43(16)
O5 C23 Na1 . 45.17(8)
C24 C23 Na1 . 78.98(11)
O5 C23 H23A . 110.2
C24 C23 H23A . 110.2
Na1 C23 H23A . 154.8
O5 C23 H23B . 110.2
C24 C23 H23B . 110.2
Na1 C23 H23B . 88.8
H23A C23 H23B . 108.5
O6 C24 C23 . 108.80(17)
O6 C24 H24A . 109.9
C23 C24 H24A . 109.9
O6 C24 H24B . 109.9
C23 C24 H24B . 109.9
H24A C24 H24B . 108.3
C24 O6 C25 . 111.52(18)
C24 O6 Na1 . 112.19(12)
C25 O6 Na1 . 120.14(14)
O6 C25 H25A . 109.5
O6 C25 H25B . 109.5
H25A C25 H25B . 109.5
O6 C25 H25C . 109.5
H25A C25 H25C . 109.5
H25B C25 H25C . 109.5

loop_
_geom_bond_atom_site_label_1
_geom_bond_atom_site_label_2
_geom_bond_site_symmetry_2
_geom_bond_distance
_geom_bond_publ_flag
C1 C1 2_655 1.507(3) y
C1 C2 . 1.438(2) y
C1 C8 . 1.429(2) y
C2 C3 . 1.424(3) y
C2 C7 . 1.434(3) y
C3 C4 . 1.384(3) y
C3 H3 . 0.9500 ?
C4 C5 . 1.390(3) y
C4 H4 . 0.9500 ?
C5 C6 . 1.390(3) y
C5 H5 . 0.9500 ?
C6 C7 . 1.387(3) y
C6 H6 . 0.9500 ?
C7 H7 . 0.9500 ?
C8 C9 . 1.433(3) y
C8 C13 . 1.436(3) y
C9 C10 . 1.380(3) y
C9 H9 . 0.9500 ?
C10 C11 . 1.389(3) y
C10 H10 . 0.9500 ?
C11 C12 . 1.394(3) y
C11 H11 . 0.9500 ?
C12 C13 . 1.378(3) y
C12 H12 . 0.9500 ?
C13 H13 . 0.9500 ?
Na1 O5 . 2.3510(16) ?
Na1 O1 . 2.3639(16) ?
Na1 O4 . 2.3694(19) ?
Na1 O2 . 2.3742(16) ?
Na1 O6 . 2.3747(18) ?
Na1 O3 . 2.3781(17) ?
Na1 C16 . 3.100(2) ?
Na1 C23 . 3.126(2) ?
C14 O1 . 1.425(3) ?
C14 H14A . 0.9800 ?
C14 H14B . 0.9800 ?
C14 H14C . 0.9800 ?
O1 C15 . 1.424(3) ?
C15 C16 . 1.478(4) ?
C15 H15A . 0.9900 ?
C15 H15B . 0.9900 ?
C16 O2 . 1.434(3) ?
C16 H16A . 0.9900 ?
C16 H16B . 0.9900 ?
O2 C17 . 1.417(3) ?
C17 C18 . 1.481(4) ?
C17 H17A . 0.9900 ?
C17 H17B . 0.9900 ?
C18 O3 . 1.426(3) ?
C18 H18A . 0.9900 ?
C18 H18B . 0.9900 ?
O3 C19 . 1.410(3) ?
C19 H19A . 0.9800 ?
C19 H19B . 0.9800 ?
C19 H19C . 0.9800 ?
C20 O4 . 1.357(3) ?
C20 H20A . 0.9800 ?
C20 H20B . 0.9800 ?
C20 H20C . 0.9800 ?
O4 C21 . 1.434(3) ?
C21 C22 . 1.481(3) ?
C21 H21A . 0.9900 ?
C21 H21B . 0.9900 ?
C22 O5 . 1.434(2) ?
C22 H22A . 0.9900 ?
C22 H22B . 0.9900 ?
O5 C23 . 1.420(2) ?
C23 C24 . 1.496(3) ?
C23 H23A . 0.9900 ?
C23 H23B . 0.9900 ?
C24 O6 . 1.424(3) ?
C24 H24A . 0.9900 ?
C24 H24B . 0.9900 ?
O6 C25 . 1.424(3) ?
C25 H25A . 0.9800 ?
C25 H25B . 0.9800 ?
C25 H25C . 0.9800 ?

loop_
_geom_torsion_atom_site_label_1
_geom_torsion_atom_site_label_2
_geom_torsion_atom_site_label_3
_geom_torsion_atom_site_label_4
_geom_torsion_site_symmetry_1
_geom_torsion
C8 C1 C2 C3 . -161.55(16)
C1 C1 C2 C3 2_655 17.1(2)
C8 C1 C2 C7 . 21.4(3)
C1 C1 C2 C7 2_655 -159.90(15)
C7 C2 C3 C4 . -2.6(2)
C1 C2 C3 C4 . -179.96(17)
C2 C3 C4 C5 . 1.8(3)
C3 C4 C5 C6 . 0.6(3)
C4 C5 C6 C7 . -2.1(3)
C5 C6 C7 C2 . 1.3(3)
C3 C2 C7 C6 . 1.1(2)
C1 C2 C7 C6 . 178.24(17)
C2 C1 C8 C9 . -167.86(16)
C1 C1 C8 C9 2_655 13.5(2)
C2 C1 C8 C13 . 15.4(3)
C1 C1 C8 C13 2_655 -163.26(15)
C1 C8 C9 C10 . -179.18(17)
C13 C8 C9 C10 . -2.1(2)
C8 C9 C10 C11 . 0.7(3)
C9 C10 C11 C12 . 1.1(3)
C10 C11 C12 C13 . -1.4(3)
C11 C12 C13 C8 . -0.1(3)
C1 C8 C13 C12 . 178.66(17)
C9 C8 C13 C12 . 1.8(2)
C14 O1 C15 C16 . -175.81(19)
Na1 O1 C15 C16 . -28.6(2)
O1 C15 C16 O2 . 59.8(2)
O1 C15 C16 Na1 . 19.41(14)
C15 C16 O2 C17 . 177.87(18)
Na1 C16 O2 C17 . -121.37(18)
C15 C16 O2 Na1 . -60.75(18)
C16 O2 C17 C18 . 169.02(18)
Na1 O2 C17 C18 . 49.6(2)
O2 C17 C18 O3 . -64.0(3)
C17 C18 O3 C19 . -175.3(2)
C17 C18 O3 Na1 . 44.6(2)
C20 O4 C21 C22 . -108.3(3)
Na1 O4 C21 C22 . 48.4(3)
O4 C21 C22 O5 . -57.4(3)
C21 C22 O5 C23 . 162.93(18)
C21 C22 O5 Na1 . 37.7(2)
C22 O5 C23 C24 . 178.34(17)
Na1 O5 C23 C24 . -53.51(18)
C22 O5 C23 Na1 . -128.15(18)
O5 C23 C24 O6 . 61.5(2)
Na1 C23 C24 O6 . 26.01(14)
C23 C24 O6 C25 . -175.77(18)
C23 C24 O6 Na1 . -37.7(2)
